data_4119644
loop_
_publ_author_name
'Guillaume Berionni'
'Varvara Morozova'
'Maximilian Heininger'
'Peter Mayer'
'Paul Knochel'
'Herbert Mayr'

_publ_contact_author_address
;
Department Chemie
Ludwig-Maximilians Universit\"at
Butenandtstra\&se 5-13 (Haus F)
D-81377 M\"unchen
Bundesrepublik Deutschland
;
_publ_contact_author_email Herbert.Mayr@cup.uni-muenchen.de
_publ_contact_author_fax '+49 89 2180 77717'
_publ_contact_author_name 'H. Mayr'
_publ_section_title
;
 Electrophilic Aromatic Substitutions of Aryltrifluoroborates with
 Retention of the BF3- Group: Quantification of the Activating and
 Directing Effects of the Trifluoroborate Group
;
_journal_name_full 'Journal of the American Chemical Society'
_journal_page_first 6317
_journal_page_last 6324
_journal_paper_doi 10.1021/ja4017655
_journal_volume 135
_journal_year 2013
_chemical_formula_moiety 'C12 H16 B F3 N2'
_chemical_formula_sum 'C12 H16 B F3 N2'
_chemical_formula_weight 256.075
_space_group_IT_number 15
_symmetry_cell_setting monoclinic
_symmetry_Int_Tables_number 15
_symmetry_space_group_name_Hall '-C 2yc'
_symmetry_space_group_name_H-M 'C 1 2/c 1'
_atom_sites_solution_hydrogens geom
_atom_sites_solution_primary direct
_atom_sites_solution_secondary difmap
_audit_author_name 'Mayer, P.'
_audit_block_code C12H16BF3N2_pn299_mayr
_audit_creation_date 15-Sep-11
_audit_creation_method 'form98_non/compatible with shelxl97-2'
_audit_update_record 15-Sep-11
_cell_angle_alpha 90.00
_cell_angle_beta 90.313(3)
_cell_angle_gamma 90.00
_cell_formula_units_Z 8
_cell_length_a 27.4163(11)
_cell_length_b 5.8388(2)
_cell_length_c 15.6465(7)
_cell_measurement_reflns_used 3787
_cell_measurement_temperature 173(2)
_cell_measurement_theta_max 25.350
_cell_measurement_theta_min 3.134
_cell_volume 2504.63(17)
_computing_cell_refinement 'HKL Scalepack (Otwinowski & Minor 1997)'
_computing_data_collection 'Collect (Bruker AXS BV, 1997-2004)'
_computing_data_reduction 'HKL Denzo and Scalepack (Otwinowski & Minor 1997)'
_computing_structure_refinement
;
Sheldrick, G. M. (2008).
<i>Acta Cryst.</i> A<b>64</b>, 112--122.
;
_computing_structure_solution
;
A. Altomare, M. C. Burla, M. Camalli, G. L. Cascarano, C. Giacovazzo, A.
Guagliardi, A. G. G. Moliterni, G. Polidori, R. Spagna: SIR97: a new tool for
crystal structure determination and refinement; J. Appl. Crystallogr. 1999,
32, 115-119.
;
_diffrn_ambient_temperature 173(2)
_diffrn_detector_area_resol_mean 9
_diffrn_measured_fraction_theta_full 0.987
_diffrn_measured_fraction_theta_max 0.987
_diffrn_measurement_device '95mm CCD camera on \k-goniostat'
_diffrn_measurement_device_type KappaCCD
_diffrn_measurement_method 'CCD; rotation images; thick slices'
_diffrn_orient_matrix_type 'by Bruker AXS Collect from scalepack cell'
_diffrn_orient_matrix_UB_11 0.0145020
_diffrn_orient_matrix_UB_12 0.0049119
_diffrn_orient_matrix_UB_13 -0.0584763
_diffrn_orient_matrix_UB_21 0.0334576
_diffrn_orient_matrix_UB_22 0.0022245
_diffrn_orient_matrix_UB_23 0.0257603
_diffrn_orient_matrix_UB_31 0.0008509
_diffrn_orient_matrix_UB_32 -0.1711832
_diffrn_orient_matrix_UB_33 -0.0013432
_diffrn_radiation_collimation 0.20
_diffrn_radiation_monochromator 'MONTEL, graded multilayered x-ray optics'
_diffrn_radiation_source 'rotating anode'
_diffrn_radiation_type MoK\a
_diffrn_radiation_wavelength 0.71073
_diffrn_reflns_av_R_equivalents 0.0620
_diffrn_reflns_av_sigmaI/netI 0.0505
_diffrn_reflns_limit_h_max 32
_diffrn_reflns_limit_h_min -32
_diffrn_reflns_limit_k_max 7
_diffrn_reflns_limit_k_min -7
_diffrn_reflns_limit_l_max 18
_diffrn_reflns_limit_l_min -17
_diffrn_reflns_number 6847
_diffrn_reflns_theta_full 25.40
_diffrn_reflns_theta_max 25.40
_diffrn_reflns_theta_min 3.57
_diffrn_source_current 55.00
_diffrn_source_power 3.025
_diffrn_source_type 'FR 591 generator'
_diffrn_source_voltage 55.00
_exptl_absorpt_coefficient_mu 0.111
_exptl_absorpt_correction_type none
_exptl_crystal_colour colourless
_exptl_crystal_density_diffrn 1.35822(9)
_exptl_crystal_description block
_exptl_crystal_F_000 1072
_exptl_crystal_size_max 0.28
_exptl_crystal_size_mid 0.22
_exptl_crystal_size_min 0.14
_refine_diff_density_max 0.823
_refine_diff_density_min -0.523
_refine_diff_density_rms 0.059
_refine_ls_extinction_method none
_refine_ls_goodness_of_fit_ref 1.079
_refine_ls_hydrogen_treatment constr
_refine_ls_matrix_type full
_refine_ls_number_parameters 166
_refine_ls_number_reflns 2276
_refine_ls_number_restraints 0
_refine_ls_restrained_S_all 1.079
_refine_ls_R_factor_all 0.0836
_refine_ls_R_factor_gt 0.0671
_refine_ls_shift/su_max 0.000
_refine_ls_shift/su_mean 0.000
_refine_ls_structure_factor_coef Fsqd
_refine_ls_weighting_details 'calc w=1/[\s^2^(Fo^2^)+(0.0759P)^2^+7.6558P] where P=(Fo^2^+2Fc^2^)/3'
_refine_ls_weighting_scheme calc
_refine_ls_wR_factor_gt 0.1745
_refine_ls_wR_factor_ref 0.1861
_reflns_number_gt 1807
_reflns_number_total 2276
_reflns_threshold_expression >2sigma(I)
_cod_data_source_file ja4017655_si_002_2.cif
_cod_data_source_block pn299
_cod_original_sg_symbol_H-M 'C 2/c'
_cod_database_code 4119644

loop_
_symmetry_equiv_pos_as_xyz
'x, y, z'
'-x, y, -z+1/2'
'x+1/2, y+1/2, z'
'-x+1/2, y+1/2, -z+1/2'
'-x, -y, -z'
'x, -y, z-1/2'
'-x+1/2, -y+1/2, -z'
'x+1/2, -y+1/2, z-1/2'

loop_
_atom_site_label
_atom_site_type_symbol
_atom_site_fract_x
_atom_site_fract_y
_atom_site_fract_z
_atom_site_U_iso_or_equiv
_atom_site_adp_type
_atom_site_occupancy
_atom_site_symmetry_multiplicity
_atom_site_calc_flag
_atom_site_refinement_flags
F2 F 0.04832(8) 0.0004(4) 0.3791(2) 0.0835(9) Uani 1 1 d .
F3 F 0.09029(9) 0.2906(5) 0.42915(14) 0.0752(8) Uani 1 1 d .
F1 F 0.04203(8) 0.3495(5) 0.31552(14) 0.0801(9) Uani 1 1 d .
N1 N 0.14810(8) -0.0538(4) 0.29778(14) 0.0282(5) Uani 1 1 d .
N2 N 0.05838(8) 0.4297(4) 0.14087(15) 0.0292(6) Uani 1 1 d .
H2 H 0.0388 0.3590 0.1815 0.035 Uiso 1 1 calc R
C1 C 0.15043(11) -0.2053(6) 0.37144(19) 0.0395(7) Uani 1 1 d .
H1A H 0.1366 -0.1276 0.4212 0.059 Uiso 1 1 calc R
H1B H 0.1845 -0.2454 0.3833 0.059 Uiso 1 1 calc R
H1C H 0.1318 -0.3449 0.3594 0.059 Uiso 1 1 calc R
C2 C 0.11740(9) 0.1327(5) 0.28855(17) 0.0287(6) Uani 1 1 d .
C3 C 0.12993(9) 0.2434(5) 0.21333(17) 0.0275(6) Uani 1 1 d .
C4 C 0.19592(10) 0.1430(5) 0.09950(17) 0.0330(7) Uani 1 1 d .
H4 H 0.1897 0.2673 0.0618 0.040 Uiso 1 1 calc R
C5 C 0.23171(10) -0.0159(6) 0.08098(18) 0.0380(7) Uani 1 1 d .
H5 H 0.2498 -0.0017 0.0296 0.046 Uiso 1 1 calc R
C6 C 0.24169(11) -0.1971(6) 0.13672(19) 0.0384(7) Uani 1 1 d .
H6 H 0.2667 -0.3031 0.1227 0.046 Uiso 1 1 calc R
C7 C 0.21600(10) -0.2258(5) 0.21179(18) 0.0325(7) Uani 1 1 d .
H7 H 0.2228 -0.3490 0.2497 0.039 Uiso 1 1 calc R
C8 C 0.17967(9) -0.0660(5) 0.22932(16) 0.0263(6) Uani 1 1 d .
C9 C 0.16900(9) 0.1179(5) 0.17458(16) 0.0269(6) Uani 1 1 d .
C10 C 0.10857(10) 0.4602(5) 0.18010(19) 0.0328(7) Uani 1 1 d .
H10A H 0.1307 0.5248 0.1365 0.039 Uiso 1 1 calc R
H10B H 0.1064 0.5719 0.2275 0.039 Uiso 1 1 calc R
C11 C 0.05906(11) 0.2808(5) 0.06441(19) 0.0371(7) Uani 1 1 d .
H11A H 0.0255 0.2432 0.0476 0.056 Uiso 1 1 calc R
H11B H 0.0769 0.1395 0.0776 0.056 Uiso 1 1 calc R
H11C H 0.0752 0.3610 0.0174 0.056 Uiso 1 1 calc R
C12 C 0.03621(12) 0.6564(5) 0.1209(2) 0.0433(8) Uani 1 1 d .
H12A H 0.0554 0.7327 0.0765 0.065 Uiso 1 1 calc R
H12B H 0.0360 0.7512 0.1725 0.065 Uiso 1 1 calc R
H12C H 0.0027 0.6344 0.1004 0.065 Uiso 1 1 calc R
B1 B 0.07348(12) 0.1888(6) 0.3543(2) 0.0359(8) Uani 1 1 d .

loop_
_atom_site_aniso_label
_atom_site_aniso_U_11
_atom_site_aniso_U_22
_atom_site_aniso_U_33
_atom_site_aniso_U_23
_atom_site_aniso_U_13
_atom_site_aniso_U_12
F2 0.0633(14) 0.0503(14) 0.138(2) -0.0013(15) 0.0603(15) -0.0121(11)
F3 0.0796(16) 0.097(2) 0.0491(13) -0.0270(13) 0.0216(11) -0.0066(14)
F1 0.0614(14) 0.123(2) 0.0560(13) 0.0265(14) 0.0254(11) 0.0503(15)
N1 0.0276(11) 0.0304(13) 0.0264(11) 0.0026(10) 0.0013(9) -0.0005(10)
N2 0.0264(11) 0.0287(13) 0.0325(12) 0.0051(10) 0.0004(9) -0.0013(9)
C1 0.0431(16) 0.0442(18) 0.0313(15) 0.0094(14) 0.0011(12) 0.0031(14)
C2 0.0271(13) 0.0311(15) 0.0280(13) -0.0026(12) -0.0002(11) -0.0022(11)
C3 0.0259(12) 0.0294(14) 0.0270(13) -0.0005(11) -0.0003(10) -0.0022(11)
C4 0.0312(14) 0.0415(17) 0.0263(13) 0.0015(12) -0.0014(11) -0.0039(13)
C5 0.0311(14) 0.0534(19) 0.0297(14) -0.0069(14) 0.0057(11) -0.0021(14)
C6 0.0317(14) 0.0456(18) 0.0380(16) -0.0105(14) 0.0009(12) 0.0053(13)
C7 0.0279(13) 0.0346(16) 0.0349(15) -0.0021(12) -0.0032(11) 0.0012(12)
C8 0.0228(12) 0.0306(14) 0.0254(13) -0.0038(11) -0.0017(10) -0.0034(11)
C9 0.0245(12) 0.0303(14) 0.0258(13) -0.0025(11) -0.0031(10) -0.0043(11)
C10 0.0287(14) 0.0289(15) 0.0407(16) 0.0000(12) -0.0024(12) -0.0040(12)
C11 0.0396(16) 0.0407(17) 0.0310(15) -0.0016(13) -0.0030(12) -0.0026(13)
C12 0.0434(17) 0.0333(17) 0.0532(19) 0.0082(15) -0.0023(14) 0.0081(14)
B1 0.0372(17) 0.0344(18) 0.0364(17) 0.0039(15) 0.0111(14) 0.0039(14)

loop_
_atom_type_symbol
_atom_type_description
_atom_type_scat_dispersion_real
_atom_type_scat_dispersion_imag
_atom_type_scat_source
C C 0.0033 0.0016 'International Tables Vol C Tables 4.2.6.8 and 6.1.1.4'
H H 0.0000 0.0000 'International Tables Vol C Tables 4.2.6.8 and 6.1.1.4'
B B 0.0013 0.0007 'International Tables Vol C Tables 4.2.6.8 and 6.1.1.4'
F F 0.0171 0.0103 'International Tables Vol C Tables 4.2.6.8 and 6.1.1.4'
N N 0.0061 0.0033 'International Tables Vol C Tables 4.2.6.8 and 6.1.1.4'

loop_
_exptl_crystal_face_index_h
_exptl_crystal_face_index_k
_exptl_crystal_face_index_l
_exptl_crystal_face_perp_dist
0 -1 2 0.114000
0 1 -6 0.106000
0 -5 -1 0.091000
1 15 2 0.051000
-3 0 1 0.123000
4 0 -1 0.157000

loop_
_geom_angle_atom_site_label_1
_geom_angle_atom_site_label_2
_geom_angle_atom_site_label_3
_geom_angle
C8 N1 C2 110.0(2)
C8 N1 C1 123.9(2)
C2 N1 C1 125.8(2)
C11 N2 C12 111.1(2)
C11 N2 C10 112.4(2)
C12 N2 C10 110.5(2)
C11 N2 H2 107.5
C12 N2 H2 107.5
C10 N2 H2 107.5
N1 C1 H1A 109.5
N1 C1 H1B 109.5
H1A C1 H1B 109.5
N1 C1 H1C 109.5
H1A C1 H1C 109.5
H1B C1 H1C 109.5
N1 C2 C3 107.6(2)
N1 C2 B1 123.1(2)
C3 C2 B1 129.2(3)
C2 C3 C9 108.0(2)
C2 C3 C10 126.4(3)
C9 C3 C10 125.5(2)
C5 C4 C9 119.0(3)
C5 C4 H4 120.5
C9 C4 H4 120.5
C4 C5 C6 121.0(3)
C4 C5 H5 119.5
C6 C5 H5 119.5
C7 C6 C5 121.5(3)
C7 C6 H6 119.2
C5 C6 H6 119.2
C6 C7 C8 117.0(3)
C6 C7 H7 121.5
C8 C7 H7 121.5
N1 C8 C7 129.7(3)
N1 C8 C9 107.7(2)
C7 C8 C9 122.6(3)
C4 C9 C8 118.9(3)
C4 C9 C3 134.4(3)
C8 C9 C3 106.7(2)
C3 C10 N2 113.4(2)
C3 C10 H10A 108.9
N2 C10 H10A 108.9
C3 C10 H10B 108.9
N2 C10 H10B 108.9
H10A C10 H10B 107.7
N2 C11 H11A 109.5
N2 C11 H11B 109.5
H11A C11 H11B 109.5
N2 C11 H11C 109.5
H11A C11 H11C 109.5
H11B C11 H11C 109.5
N2 C12 H12A 109.5
N2 C12 H12B 109.5
H12A C12 H12B 109.5
N2 C12 H12C 109.5
H12A C12 H12C 109.5
H12B C12 H12C 109.5
F2 B1 F3 105.8(3)
F2 B1 F1 110.6(3)
F3 B1 F1 106.1(3)
F2 B1 C2 113.5(3)
F3 B1 C2 112.1(3)
F1 B1 C2 108.5(2)

loop_
_geom_bond_atom_site_label_1
_geom_bond_atom_site_label_2
_geom_bond_distance
F2 B1 1.356(4)
F3 B1 1.390(4)
F1 B1 1.409(4)
N1 C8 1.383(3)
N1 C2 1.383(4)
N1 C1 1.454(4)
N2 C11 1.479(4)
N2 C12 1.489(4)
N2 C10 1.514(3)
N2 H2 0.9300
C1 H1A 0.9800
C1 H1B 0.9800
C1 H1C 0.9800
C2 C3 1.388(4)
C2 B1 1.621(4)
C3 C9 1.435(4)
C3 C10 1.487(4)
C4 C5 1.382(4)
C4 C9 1.399(4)
C4 H4 0.9500
C5 C6 1.397(5)
C5 H5 0.9500
C6 C7 1.383(4)
C6 H6 0.9500
C7 C8 1.393(4)
C7 H7 0.9500
C8 C9 1.403(4)
C10 H10A 0.9900
C10 H10B 0.9900
C11 H11A 0.9800
C11 H11B 0.9800
C11 H11C 0.9800
C12 H12A 0.9800
C12 H12B 0.9800
C12 H12C 0.9800

loop_
_geom_hbond_atom_site_label_D
_geom_hbond_atom_site_label_H
_geom_hbond_atom_site_label_A
_geom_hbond_distance_DH
_geom_hbond_distance_HA
_geom_hbond_distance_DA
_geom_hbond_angle_DHA
_geom_hbond_site_symmetry_A
N2 H2 F1 0.93 2.10 2.811(3) 132.3 .
N2 H2 F1 0.93 2.22 2.878(3) 127.3 2

loop_
_geom_torsion_atom_site_label_1
_geom_torsion_atom_site_label_2
_geom_torsion_atom_site_label_3
_geom_torsion_atom_site_label_4
_geom_torsion
C8 N1 C2 C3 -0.7(3)
C1 N1 C2 C3 174.3(3)
C8 N1 C2 B1 175.9(2)
C1 N1 C2 B1 -9.1(4)
N1 C2 C3 C9 1.1(3)
B1 C2 C3 C9 -175.3(3)
N1 C2 C3 C10 -176.3(2)
B1 C2 C3 C10 7.4(5)
C9 C4 C5 C6 -1.1(4)
C4 C5 C6 C7 0.6(4)
C5 C6 C7 C8 0.1(4)
C2 N1 C8 C7 -179.2(3)
C1 N1 C8 C7 5.7(4)
C2 N1 C8 C9 0.0(3)
C1 N1 C8 C9 -175.1(2)
C6 C7 C8 N1 178.9(3)
C6 C7 C8 C9 -0.2(4)
C5 C4 C9 C8 0.9(4)
C5 C4 C9 C3 -179.3(3)
N1 C8 C9 C4 -179.5(2)
C7 C8 C9 C4 -0.2(4)
N1 C8 C9 C3 0.6(3)
C7 C8 C9 C3 179.9(2)
C2 C3 C9 C4 179.1(3)
C10 C3 C9 C4 -3.5(5)
C2 C3 C9 C8 -1.0(3)
C10 C3 C9 C8 176.3(2)
C2 C3 C10 N2 -76.3(3)
C9 C3 C10 N2 106.9(3)
C11 N2 C10 C3 -63.7(3)
C12 N2 C10 C3 171.6(2)
N1 C2 B1 F2 -41.4(4)
C3 C2 B1 F2 134.4(3)
N1 C2 B1 F3 78.4(4)
C3 C2 B1 F3 -105.8(3)
N1 C2 B1 F1 -164.8(3)
C3 C2 B1 F1 11.1(4)

loop_
_reflns_scale_group_code
_reflns_scale_meas_F
1 1.0
